data_1566890
loop_
_publ_author_name
'Dhara, Debabrata'
'Jayaraman, Arumugam'
'H\"arterich, Marcel'
'Dewhurst, Rian'
'Braunschweig, Holger'

_publ_section_title
;
 Generation of a transient base-stabilised arylalumylene for the facile
 deconstruction of aromatic molecules
;
_journal_name_full 'Chemical Science'
_journal_paper_doi 10.1039/D2SC01436J
_journal_year 2022
_chemical_formula_moiety 'C68 H80 Al2 N4'
_chemical_formula_sum 'C68 H80 Al2 N4'
_chemical_formula_weight 1007.32
_space_group_crystal_system monoclinic
_space_group_IT_number 15
_space_group_name_Hall '-I 2ya'
_space_group_name_H-M_alt 'I 1 2/a 1'
_atom_sites_solution_hydrogens geom
_atom_sites_solution_primary dual
_atom_sites_solution_secondary difmap
_audit_creation_date 2021-02-16
_audit_creation_method 'CrysAlisPro 1.171.41.73a (Rigaku OD, 2020)'
_audit_update_record
;
2021-09-03 deposited with the CCDC.	2022-04-26 downloaded from the CCDC.
;
_cell_angle_alpha 90.0
_cell_angle_beta 117.934(2)
_cell_angle_gamma 90.0
_cell_formula_units_Z 4
_cell_length_a 16.9198(2)
_cell_length_b 22.2833(2)
_cell_length_c 17.4576(3)
_cell_measurement_reflns_used 19608
_cell_measurement_temperature 99.9(7)
_cell_measurement_theta_max 77.2950
_cell_measurement_theta_min 3.5480
_cell_volume 5815.14(17)
_computing_cell_refinement 'CrysAlisPro 1.171.41.73a (Rigaku OD, 2020)'
_computing_data_collection 'CrysAlisPro 1.171.41.73a (Rigaku OD, 2020)'
_computing_data_reduction 'CrysAlisPro 1.171.41.73a (Rigaku OD, 2020)'
_computing_molecular_graphics 'ShelXLe (Huebschle et all, 2011)'
_computing_publication_material 'SHELXL-2018/3 (Sheldrick, 2018)'
_computing_structure_refinement 'SHELXL-2014/7 (Sheldrick, 2014)'
_computing_structure_solution 'SHELXT 2014/4 (Sheldrick, 2014)'
_diffrn_ambient_environment N~2~
_diffrn_ambient_temperature 99.9(7)
_diffrn_detector 'Hybrid Pixel Array Detector'
_diffrn_detector_area_resol_mean 10.0000
_diffrn_detector_type HyPix
_diffrn_measured_fraction_theta_full 0.9891
_diffrn_measured_fraction_theta_max 0.9874
_diffrn_measurement_details
;
List of Runs (angles in degrees, time in seconds):

  # Type    Start    End  Width  t~exp~   \w     \q     \k     \f   Frames
#--------------------------------------------------------------------------
  1  \w    -82.00  17.00   0.50    5.00    --  -47.45 102.00  19.00  198
  2  \w      5.00  74.00   0.50    5.00    --   47.45-102.00 -84.00  138
  3  \w   -122.00 -95.00   0.50   15.00    --  -86.25-102.00 -84.00   54
  4  \w    -73.00 -48.00   0.50   15.00    --  -86.25 102.00  19.00   50
  5  \w     78.00 109.00   0.50   15.00    --  107.75-102.00 -84.00   62
  6  \w    132.00 168.00   0.50   15.00    --  107.75 102.00  19.00   72
  7  \w   -120.00 -71.00   0.50    5.00    --  -47.45-125.00-180.00   98
  8  \w    -12.00  28.00   0.50    5.00    --  -47.45  19.00 -90.00   80
  9  \w   -112.00 -71.00   0.50    5.00    --  -47.45-125.00  90.00   82
 10  \w   -119.00 -75.00   0.50    5.00    --  -47.45-125.00   0.00   88
 11  \w   -101.00 -71.00   0.50    5.00    --  -47.45-125.00 -30.00   60
 12  \w    -50.00 -25.00   0.50   15.00    --  -86.25  45.00-120.00   50
 13  \w     35.00  60.00   0.50   15.00    --  107.75 -61.00 150.00   50
 14  \w     40.00  71.00   0.50   15.00    --  107.75 -61.00-180.00   62
 15  \w     36.00  70.00   0.50   15.00    --  107.75 -61.00 -90.00   68
 16  \w     59.00 105.00   0.50   15.00    --  107.75 -77.00-150.00   92
 17  \w     58.00  84.00   0.50   15.00    --  107.75-125.00 -90.00   52
 18  \w     45.00  90.00   0.50   15.00    --  107.75 -77.00  90.00   90
 19  \w     35.00  93.00   0.50   15.00    --  107.75 -77.00 150.00  116
 20  \w     35.00  60.00   0.50   15.00    --  107.75-125.00 120.00   50
 21  \w     35.00  70.00   0.50   15.00    --  107.75 -77.00   0.00   70
 22  \w    134.00 171.00   0.50   15.00    --  107.75 125.00 150.00   74
 23  \w     71.00  98.00   0.50   15.00    --  107.75 -94.00  90.00   54
 24  \w     91.00 176.00   0.50   15.00    --  107.75  61.00-120.00  170
 25  \w     96.00 127.00   0.50   15.00    --  107.75  45.00  90.00   62
 26  \w     56.00  99.00   0.50   15.00    --  107.75-125.00  30.00   86
 27  \w     84.00 109.00   0.50   15.00    --  107.75 -94.00 -30.00   50
 28  \w     47.00 102.00   0.50   15.00    --  107.75 -94.00 -60.00  110
 29  \w     36.00  71.00   0.50   15.00    --  107.75-125.00  90.00   70
 30  \w     76.00 107.00   0.50   15.00    --  107.75-125.00  90.00   62
 31  \w     98.00 125.00   0.50   15.00    --  107.75  30.00-150.00   54
 32  \w    138.00 178.00   0.50   15.00    --  107.75  30.00-150.00   80
 33  \w    118.00 144.00   0.50   15.00    --  107.75 125.00 -30.00   52
 34  \w     98.00 124.00   0.50   15.00    --  107.75 125.00 120.00   52
 35  \w    151.00 177.00   0.50   15.00    --  107.75 125.00 120.00   52
 36  \w     35.00  66.00   0.50   15.00    --  107.75 -61.00   0.00   62
 37  \w    103.00 129.00   0.50   15.00    --  107.75  30.00   0.00   52
 38  \w    123.00 176.00   0.50   15.00    --  107.75  45.00 120.00  106
 39  \w    102.00 127.00   0.50   15.00    --  107.75 125.00  90.00   50
 40  \w    142.00 168.00   0.50   15.00    --  107.75 125.00  90.00   52
 41  \w     75.00 100.00   0.50   15.00    --  107.75 -77.00 -90.00   50
 42  \w     35.00  61.00   0.50   15.00    --  107.75 -77.00 -60.00   52
 43  \w     37.00  69.00   0.50   15.00    --  107.75 -94.00 -30.00   64
 44  \w     45.00  71.00   0.50   15.00    --  107.75 -94.00 120.00   52
 45  \w     35.00  68.00   0.50   15.00    --  107.75 -61.00  90.00   66
 46  \w    142.00 176.00   0.50   15.00    --  107.75  45.00  90.00   68
 47  \w     38.00  64.00   0.50   15.00    --  107.75 -61.00 120.00   52
;
_diffrn_measurement_device 'four-circle diffractometer'
_diffrn_measurement_device_type 'XtaLAB Synergy, Dualflex, HyPix'
_diffrn_measurement_method '\w scans'
_diffrn_orient_matrix_type 'CrysAlisPro convention (1999,Acta A55,543-557)'
_diffrn_orient_matrix_UB_11 -0.0523116000
_diffrn_orient_matrix_UB_12 0.0555774000
_diffrn_orient_matrix_UB_13 -0.0511175000
_diffrn_orient_matrix_UB_21 -0.0345117000
_diffrn_orient_matrix_UB_22 -0.0356728000
_diffrn_orient_matrix_UB_23 -0.0852651000
_diffrn_orient_matrix_UB_31 -0.0818157000
_diffrn_orient_matrix_UB_32 -0.0204651000
_diffrn_orient_matrix_UB_33 0.0096898000
_diffrn_radiation_monochromator mirror
_diffrn_radiation_probe x-ray
_diffrn_radiation_type 'Cu K\a'
_diffrn_radiation_wavelength 1.54184
_diffrn_reflns_av_R_equivalents 0.0281
_diffrn_reflns_av_sigmaI/netI 0.0349
_diffrn_reflns_av_unetI/netI 0.0184
_diffrn_reflns_Laue_measured_fraction_full 0.999
_diffrn_reflns_Laue_measured_fraction_max 0.988
_diffrn_reflns_limit_h_max 15
_diffrn_reflns_limit_h_min -21
_diffrn_reflns_limit_k_max 27
_diffrn_reflns_limit_k_min -28
_diffrn_reflns_limit_l_max 22
_diffrn_reflns_limit_l_min -21
_diffrn_reflns_number 33342
_diffrn_reflns_point_group_measured_fraction_full 0.999
_diffrn_reflns_point_group_measured_fraction_max 0.988
_diffrn_reflns_theta_full 77.1716
_diffrn_reflns_theta_max 77.5759
_diffrn_reflns_theta_min 3.0021
_diffrn_source 'micro-focus sealed X-ray tube'
_diffrn_source_type 'PhotonJet (Cu) X-ray Source'
_exptl_absorpt_coefficient_mu 0.776
_exptl_absorpt_correction_T_max 1.00000
_exptl_absorpt_correction_T_min 0.73115
_exptl_absorpt_correction_type multi-scan
_exptl_absorpt_process_details
;
CrysAlisPro 1.171.41.73a (Rigaku Oxford Diffraction, 2020)
Empirical absorption correction using spherical harmonics,
implemented in SCALE3 ABSPACK scaling algorithm.
;
_exptl_crystal_colour colourless
_exptl_crystal_density_diffrn 1.151
_exptl_crystal_description block
_exptl_crystal_F_000 2168
_exptl_crystal_size_max 0.116
_exptl_crystal_size_mid 0.059
_exptl_crystal_size_min 0.034
_refine_diff_density_max 0.292
_refine_diff_density_min -0.241
_refine_diff_density_rms 0.040
_refine_ls_extinction_method none
_refine_ls_goodness_of_fit_ref 1.024
_refine_ls_hydrogen_treatment constr
_refine_ls_matrix_type full
_refine_ls_number_parameters 344
_refine_ls_number_reflns 6108
_refine_ls_number_restraints 0
_refine_ls_restrained_S_all 1.024
_refine_ls_R_factor_all 0.0434
_refine_ls_R_factor_gt 0.0384
_refine_ls_shift/su_max 0.001
_refine_ls_shift/su_mean 0.000
_refine_ls_structure_factor_coef Fsqd
_refine_ls_weighting_details 'w=1/[\s^2^(Fo^2^)+(0.0497P)^2^+5.4665P] where P=(Fo^2^+2Fc^2^)/3'
_refine_ls_weighting_scheme calc
_refine_ls_wR_factor_gt 0.0984
_refine_ls_wR_factor_ref 0.1017
_reflns_Friedel_coverage 0.000
_reflns_number_gt 5462
_reflns_number_total 6108
_reflns_threshold_expression 'I > 2\s(I)'
_cod_data_source_file d2sc01436j2.cif
_cod_data_source_block MaHa090_DeDh_a
_cod_original_cell_volume 5815.16(14)
_cod_database_code 1566890
_shelx_shelxl_version_number 2014/7
_shelx_space_group_comment
;
The symmetry employed for this shelxl refinement is uniquely defined
by the following loop, which should always be used as a source of
symmetry information in preference to the above space-group names.
They are only intended as comments.
;
_shelx_estimated_absorpt_t_min 0.913
_shelx_estimated_absorpt_t_max 0.977
_cell_oxdiff_length_a 16.9211(3)
_cell_oxdiff_length_b 22.2821(4)
_cell_oxdiff_length_c 17.4589(3)
_cell_oxdiff_angle_alpha 90.0300(13)
_cell_oxdiff_angle_beta 117.9438(19)
_cell_oxdiff_angle_gamma 89.9729(15)
_cell_oxdiff_volume 5815.16(18)
_cell_oxdiff_measurement_reflns_used 19662
_oxdiff_exptl_absorpt_empirical_full_min 0.737
_oxdiff_exptl_absorpt_empirical_full_max 1.385
_oxdiff_exptl_absorpt_empirical_details
;
Empirical correction (ABSPACK) includes:
- Absorption correction using spherical harmonics
- Frame scaling
;
_diffrn_oxdiff_digest_frames
;
0142329f865aea91393bc3a0a4a6ad7142034368395
;
_reflns_odcompleteness_completeness 98.91
_reflns_odcompleteness_theta 77.17
_reflns_odcompleteness_iscentric 1
_chemical_oxdiff_formula 'C68 H80 Al2 N4'
_chemical_oxdiff_usercomment DD179

loop_
_space_group_symop_operation_xyz
'x, y, z'
'-x+1/2, y, -z'
'x+1/2, y+1/2, z+1/2'
'-x+1, y+1/2, -z+1/2'
'-x, -y, -z'
'x-1/2, -y, z'
'-x+1/2, -y+1/2, -z+1/2'
'x, -y+1/2, z+1/2'

loop_
_atom_site_label
_atom_site_type_symbol
_atom_site_fract_x
_atom_site_fract_y
_atom_site_fract_z
_atom_site_U_iso_or_equiv
_atom_site_adp_type
_atom_site_occupancy
_atom_site_site_symmetry_order
_atom_site_calc_flag
_atom_site_refinement_flags_posn
_atom_site_refinement_flags_adp
_atom_site_refinement_flags_occupancy
_atom_site_disorder_assembly
_atom_site_disorder_group
Al1_1 Al 0.38733(2) 0.27788(2) 0.59017(2) 0.01718(10) Uani 1 1 d . . . . .
C2_1 C 0.36909(9) 0.27054(6) 0.47115(8) 0.0226(3) Uani 1 1 d . . . . .
H2_1 H 0.4082 0.2515 0.4535 0.027 Uiso 1 1 calc R U . . .
C3_1 C 0.29064(8) 0.29756(6) 0.41878(8) 0.0222(3) Uani 1 1 d . . . . .
H3_1 H 0.2737 0.3003 0.3587 0.027 Uiso 1 1 calc R U . . .
C4_1 C 0.22923(8) 0.32321(6) 0.44929(8) 0.0195(2) Uani 1 1 d . . . . .
H4A_1 H 0.2151 0.3656 0.4282 0.023 Uiso 1 1 calc R U . . .
N1_2 N 0.37362(7) 0.13894(5) 0.60773(7) 0.0219(2) Uani 1 1 d . . . . .
C2_2 C 0.37880(8) 0.19487(6) 0.63993(8) 0.0197(2) Uani 1 1 d . . . . .
N3_2 N 0.38604(7) 0.18543(5) 0.71944(7) 0.0209(2) Uani 1 1 d . . . . .
C4_2 C 0.38773(9) 0.12472(6) 0.73840(9) 0.0254(3) Uani 1 1 d . . . . .
C5_2 C 0.37982(9) 0.09531(6) 0.66737(9) 0.0259(3) Uani 1 1 d . . . . .
C6_2 C 0.36792(9) 0.12548(6) 0.52343(9) 0.0268(3) Uani 1 1 d . . . . .
H6A_2 H 0.4245 0.1079 0.5318 0.040 Uiso 1 1 calc R U . . .
H6B_2 H 0.3563 0.1626 0.4897 0.040 Uiso 1 1 calc R U . . .
H6C_2 H 0.3191 0.0970 0.4923 0.040 Uiso 1 1 calc R U . . .
C7_2 C 0.39383(9) 0.23352(6) 0.77906(9) 0.0248(3) Uani 1 1 d . . . . .
H7A_2 H 0.4524 0.2312 0.8307 0.037 Uiso 1 1 calc R U . . .
H7B_2 H 0.3465 0.2294 0.7960 0.037 Uiso 1 1 calc R U . . .
H7C_2 H 0.3879 0.2724 0.7505 0.037 Uiso 1 1 calc R U . . .
C8_2 C 0.40268(11) 0.10221(7) 0.82464(10) 0.0330(3) Uani 1 1 d . . . . .
H8A_2 H 0.4591 0.1183 0.8701 0.050 Uiso 1 1 calc R U . . .
H8B_2 H 0.4055 0.0583 0.8254 0.050 Uiso 1 1 calc R U . . .
H8C_2 H 0.3533 0.1152 0.8352 0.050 Uiso 1 1 calc R U . . .
C9_2 C 0.38152(12) 0.02972(6) 0.65127(11) 0.0375(4) Uani 1 1 d . . . . .
H9A_2 H 0.3856 0.0072 0.7012 0.056 Uiso 1 1 calc R U . . .
H9B_2 H 0.4335 0.0204 0.6427 0.056 Uiso 1 1 calc R U . . .
H9C_2 H 0.3266 0.0184 0.5993 0.056 Uiso 1 1 calc R U . . .
C1_3 C 0.50343(8) 0.31017(5) 0.68898(8) 0.0188(2) Uani 1 1 d . . . . .
C2_3 C 0.50860(8) 0.36197(6) 0.73840(8) 0.0210(3) Uani 1 1 d . . . . .
C3_3 C 0.58665(9) 0.37601(6) 0.81465(9) 0.0263(3) Uani 1 1 d . . . . .
H3_3 H 0.5869 0.4096 0.8482 0.032 Uiso 1 1 calc R U . . .
C4_3 C 0.66329(9) 0.34169(7) 0.84175(10) 0.0309(3) Uani 1 1 d . . . . .
H4_3 H 0.7158 0.3515 0.8936 0.037 Uiso 1 1 calc R U . . .
C5_3 C 0.66247(9) 0.29292(6) 0.79232(9) 0.0283(3) Uani 1 1 d . . . . .
H5_3 H 0.7155 0.2702 0.8088 0.034 Uiso 1 1 calc R U . . .
C6_3 C 0.58394(8) 0.27677(6) 0.71818(8) 0.0221(3) Uani 1 1 d . . . . .
C1_4 C 0.43349(8) 0.40681(5) 0.71078(8) 0.0213(3) Uani 1 1 d . . . . .
C2_4 C 0.38571(9) 0.41544(6) 0.75767(9) 0.0235(3) Uani 1 1 d . . . . .
C3_4 C 0.31821(9) 0.45872(6) 0.72996(9) 0.0266(3) Uani 1 1 d . . . . .
H3_4 H 0.2854 0.4636 0.7613 0.032 Uiso 1 1 calc R U . . .
C4_4 C 0.29744(9) 0.49488(6) 0.65829(9) 0.0271(3) Uani 1 1 d . . . . .
C5_4 C 0.34749(9) 0.48746(6) 0.61448(9) 0.0261(3) Uani 1 1 d . . . . .
H5_4 H 0.3358 0.5127 0.5665 0.031 Uiso 1 1 calc R U . . .
C6_4 C 0.41434(8) 0.44404(6) 0.63898(9) 0.0232(3) Uani 1 1 d . . . . .
C7_4 C 0.40319(10) 0.37957(6) 0.83761(9) 0.0297(3) Uani 1 1 d . . . . .
H7A_4 H 0.4194 0.4069 0.8867 0.045 Uiso 1 1 calc R U . . .
H7B_4 H 0.4524 0.3514 0.8508 0.045 Uiso 1 1 calc R U . . .
H7C_4 H 0.3491 0.3572 0.8271 0.045 Uiso 1 1 calc R U . . .
C8_4 C 0.22275(10) 0.54041(7) 0.62913(11) 0.0351(3) Uani 1 1 d . . . . .
H8A_4 H 0.2260 0.5615 0.6798 0.053 Uiso 1 1 calc R U . . .
H8B_4 H 0.1650 0.5199 0.5988 0.053 Uiso 1 1 calc R U . . .
H8C_4 H 0.2288 0.5694 0.5899 0.053 Uiso 1 1 calc R U . . .
C9_4 C 0.46316(10) 0.43687(7) 0.58573(10) 0.0308(3) Uani 1 1 d . . . . .
H9A_4 H 0.5266 0.4287 0.6243 0.046 Uiso 1 1 calc R U . . .
H9B_4 H 0.4575 0.4739 0.5532 0.046 Uiso 1 1 calc R U . . .
H9C_4 H 0.4371 0.4034 0.5452 0.046 Uiso 1 1 calc R U . . .
C1_5 C 0.58930(8) 0.22172(6) 0.67117(9) 0.0224(3) Uani 1 1 d . . . . .
C2_5 C 0.59277(8) 0.22673(6) 0.59234(9) 0.0241(3) Uani 1 1 d . . . . .
C3_5 C 0.60013(8) 0.17490(6) 0.55123(9) 0.0265(3) Uani 1 1 d . . . . .
H3_5 H 0.6013 0.1784 0.4975 0.032 Uiso 1 1 calc R U . . .
C4_5 C 0.60583(9) 0.11812(6) 0.58696(9) 0.0281(3) Uani 1 1 d . . . . .
C5_5 C 0.60493(9) 0.11396(6) 0.66586(9) 0.0272(3) Uani 1 1 d . . . . .
H5_5 H 0.6091 0.0755 0.6910 0.033 Uiso 1 1 calc R U . . .
C6_5 C 0.59804(8) 0.16474(6) 0.70924(9) 0.0246(3) Uani 1 1 d . . . . .
C7_5 C 0.59481(9) 0.28754(6) 0.55520(10) 0.0289(3) Uani 1 1 d . . . . .
H7A_5 H 0.6448 0.3110 0.5985 0.043 Uiso 1 1 calc R U . . .
H7B_5 H 0.5385 0.3086 0.5397 0.043 Uiso 1 1 calc R U . . .
H7C_5 H 0.6025 0.2825 0.5033 0.043 Uiso 1 1 calc R U . . .
C8_5 C 0.61591(11) 0.06228(7) 0.54296(11) 0.0379(4) Uani 1 1 d . . . . .
H8A_5 H 0.6423 0.0301 0.5858 0.057 Uiso 1 1 calc R U . . .
H8B_5 H 0.6550 0.0710 0.5170 0.057 Uiso 1 1 calc R U . . .
H8C_5 H 0.5570 0.0496 0.4976 0.057 Uiso 1 1 calc R U . . .
C9_5 C 0.60430(9) 0.15723(6) 0.79789(9) 0.0290(3) Uani 1 1 d . . . . .
H9A_5 H 0.6658 0.1651 0.8425 0.044 Uiso 1 1 calc R U . . .
H9B_5 H 0.5875 0.1161 0.8042 0.044 Uiso 1 1 calc R U . . .
H9C_5 H 0.5637 0.1856 0.8045 0.044 Uiso 1 1 calc R U . . .

loop_
_atom_site_aniso_label
_atom_site_aniso_U_11
_atom_site_aniso_U_22
_atom_site_aniso_U_33
_atom_site_aniso_U_23
_atom_site_aniso_U_13
_atom_site_aniso_U_12
Al1_1 0.01514(17) 0.01742(18) 0.01755(18) 0.00005(13) 0.00648(14) 0.00047(13)
C2_1 0.0207(6) 0.0273(6) 0.0214(6) 0.0000(5) 0.0112(5) 0.0015(5)
C3_1 0.0203(6) 0.0263(6) 0.0199(6) 0.0017(5) 0.0092(5) -0.0027(5)
C4_1 0.0156(5) 0.0186(6) 0.0215(6) 0.0029(5) 0.0062(5) 0.0001(4)
N1_2 0.0233(5) 0.0183(5) 0.0242(5) -0.0032(4) 0.0113(4) -0.0005(4)
C2_2 0.0177(5) 0.0182(6) 0.0222(6) -0.0011(5) 0.0086(5) 0.0003(4)
N3_2 0.0236(5) 0.0172(5) 0.0228(5) 0.0000(4) 0.0116(4) 0.0000(4)
C4_2 0.0281(7) 0.0188(6) 0.0307(7) 0.0035(5) 0.0151(6) 0.0008(5)
C5_2 0.0284(7) 0.0182(6) 0.0318(7) 0.0010(5) 0.0147(6) 0.0006(5)
C6_2 0.0295(7) 0.0258(7) 0.0253(7) -0.0067(5) 0.0129(6) -0.0013(5)
C7_2 0.0308(7) 0.0226(6) 0.0238(6) -0.0020(5) 0.0153(6) -0.0010(5)
C8_2 0.0426(8) 0.0262(7) 0.0339(8) 0.0075(6) 0.0209(7) 0.0027(6)
C9_2 0.0509(9) 0.0191(7) 0.0467(9) -0.0018(6) 0.0264(8) 0.0004(6)
C1_3 0.0166(5) 0.0181(6) 0.0205(6) 0.0017(5) 0.0077(5) -0.0009(4)
C2_3 0.0195(6) 0.0187(6) 0.0230(6) 0.0014(5) 0.0084(5) -0.0018(5)
C3_3 0.0249(6) 0.0204(6) 0.0275(7) -0.0041(5) 0.0071(5) -0.0037(5)
C4_3 0.0209(6) 0.0296(7) 0.0305(7) -0.0041(6) 0.0023(6) -0.0032(5)
C5_3 0.0169(6) 0.0289(7) 0.0317(7) -0.0004(6) 0.0053(5) 0.0024(5)
C6_3 0.0178(6) 0.0214(6) 0.0248(6) 0.0013(5) 0.0080(5) 0.0002(5)
C1_4 0.0195(6) 0.0157(6) 0.0244(6) -0.0038(5) 0.0067(5) -0.0030(5)
C2_4 0.0239(6) 0.0190(6) 0.0244(6) -0.0053(5) 0.0087(5) -0.0033(5)
C3_4 0.0240(6) 0.0244(6) 0.0302(7) -0.0087(5) 0.0117(6) -0.0023(5)
C4_4 0.0217(6) 0.0190(6) 0.0319(7) -0.0069(5) 0.0054(5) -0.0007(5)
C5_4 0.0248(6) 0.0187(6) 0.0277(7) -0.0002(5) 0.0062(5) -0.0009(5)
C6_4 0.0217(6) 0.0179(6) 0.0265(6) -0.0020(5) 0.0083(5) -0.0031(5)
C7_4 0.0369(8) 0.0272(7) 0.0274(7) -0.0037(6) 0.0170(6) -0.0008(6)
C8_4 0.0268(7) 0.0299(7) 0.0401(8) -0.0056(6) 0.0085(6) 0.0058(6)
C9_4 0.0333(7) 0.0268(7) 0.0359(8) 0.0081(6) 0.0192(6) 0.0026(6)
C1_5 0.0135(5) 0.0233(6) 0.0264(6) -0.0006(5) 0.0059(5) 0.0019(5)
C2_5 0.0144(5) 0.0272(7) 0.0270(7) 0.0017(5) 0.0065(5) 0.0027(5)
C3_5 0.0181(6) 0.0333(7) 0.0247(6) -0.0008(5) 0.0072(5) 0.0042(5)
C4_5 0.0205(6) 0.0276(7) 0.0297(7) -0.0034(6) 0.0063(5) 0.0052(5)
C5_5 0.0224(6) 0.0229(6) 0.0307(7) 0.0022(5) 0.0076(5) 0.0046(5)
C6_5 0.0170(6) 0.0252(6) 0.0278(7) 0.0020(5) 0.0072(5) 0.0034(5)
C7_5 0.0241(6) 0.0309(7) 0.0330(7) 0.0041(6) 0.0146(6) 0.0021(5)
C8_5 0.0391(8) 0.0321(8) 0.0364(8) -0.0063(6) 0.0125(7) 0.0078(6)
C9_5 0.0274(7) 0.0278(7) 0.0301(7) 0.0049(6) 0.0120(6) 0.0062(5)

loop_
_atom_type_symbol
_atom_type_description
_atom_type_scat_dispersion_real
_atom_type_scat_dispersion_imag
_atom_type_scat_source
C C 0.0181 0.0091 'International Tables Vol C Tables 4.2.6.8 and 6.1.1.4'
H H 0.0000 0.0000 'International Tables Vol C Tables 4.2.6.8 and 6.1.1.4'
N N 0.0311 0.0180 'International Tables Vol C Tables 4.2.6.8 and 6.1.1.4'
Al Al 0.2130 0.2455 'International Tables Vol C Tables 4.2.6.8 and 6.1.1.4'

loop_
_exptl_crystal_face_index_h
_exptl_crystal_face_index_k
_exptl_crystal_face_index_l
_exptl_crystal_face_perp_dist
2 1 0 0.0188
-2 -1 0 0.0154
1 0 -2 0.0453
2 1 -1 0.0354
-1 -2 -2 0.0337
-1 1 2 0.0680
-1 0 1 0.0556
1 -2 -2 0.0376
-1 2 2 0.0637
-1 1 1 0.0532
1 -1 -1 0.0319
-1 -2 0 0.0216
1 2 0 0.0223
0 -1 0 0.0311
0 1 0 0.0232
2 -2 1 0.0220
-2 2 -1 0.0232

loop_
_geom_angle_atom_site_label_1
_geom_angle_atom_site_label_2
_geom_angle_atom_site_label_3
_geom_angle
_geom_angle_site_symmetry_1
_geom_angle_site_symmetry_3
_geom_angle_publ_flag
C2_1 Al1_1 C4_1 92.08(5) . 2_556 ?
C2_1 Al1_1 C1_3 122.42(5) . . ?
C4_1 Al1_1 C1_3 120.57(5) 2_556 . ?
C2_1 Al1_1 C2_2 111.22(5) . . ?
C4_1 Al1_1 C2_2 109.79(5) 2_556 . ?
C1_3 Al1_1 C2_2 100.84(5) . . ?
C3_1 C2_1 Al1_1 107.31(9) . . ?
C3_1 C2_1 H2_1 126.3 . . ?
Al1_1 C2_1 H2_1 126.3 . . ?
C2_1 C3_1 C4_1 124.01(12) . . ?
C2_1 C3_1 H3_1 118.0 . . ?
C4_1 C3_1 H3_1 118.0 . . ?
C3_1 C4_1 C4_1 112.67(11) . 2_556 ?
C3_1 C4_1 Al1_1 114.75(9) . 2_556 ?
C4_1 C4_1 Al1_1 103.51(9) 2_556 2_556 ?
C3_1 C4_1 H4A_1 108.6 . . ?
C4_1 C4_1 H4A_1 108.6 2_556 . ?
Al1_1 C4_1 H4A_1 108.6 2_556 . ?
C2_2 N1_2 C5_2 111.42(11) . . ?
C2_2 N1_2 C6_2 124.65(11) . . ?
C5_2 N1_2 C6_2 123.83(11) . . ?
N3_2 C2_2 N1_2 103.90(11) . . ?
N3_2 C2_2 Al1_1 125.28(9) . . ?
N1_2 C2_2 Al1_1 130.56(9) . . ?
C2_2 N3_2 C4_2 112.21(11) . . ?
C2_2 N3_2 C7_2 123.62(11) . . ?
C4_2 N3_2 C7_2 124.15(11) . . ?
C5_2 C4_2 N3_2 105.73(12) . . ?
C5_2 C4_2 C8_2 131.26(13) . . ?
N3_2 C4_2 C8_2 122.85(12) . . ?
C4_2 C5_2 N1_2 106.72(11) . . ?
C4_2 C5_2 C9_2 130.19(13) . . ?
N1_2 C5_2 C9_2 123.02(13) . . ?
N1_2 C6_2 H6A_2 109.5 . . ?
N1_2 C6_2 H6B_2 109.5 . . ?
H6A_2 C6_2 H6B_2 109.5 . . ?
N1_2 C6_2 H6C_2 109.5 . . ?
H6A_2 C6_2 H6C_2 109.5 . . ?
H6B_2 C6_2 H6C_2 109.5 . . ?
N3_2 C7_2 H7A_2 109.5 . . ?
N3_2 C7_2 H7B_2 109.5 . . ?
H7A_2 C7_2 H7B_2 109.5 . . ?
N3_2 C7_2 H7C_2 109.5 . . ?
H7A_2 C7_2 H7C_2 109.5 . . ?
H7B_2 C7_2 H7C_2 109.5 . . ?
C4_2 C8_2 H8A_2 109.5 . . ?
C4_2 C8_2 H8B_2 109.5 . . ?
H8A_2 C8_2 H8B_2 109.5 . . ?
C4_2 C8_2 H8C_2 109.5 . . ?
H8A_2 C8_2 H8C_2 109.5 . . ?
H8B_2 C8_2 H8C_2 109.5 . . ?
C5_2 C9_2 H9A_2 109.5 . . ?
C5_2 C9_2 H9B_2 109.5 . . ?
H9A_2 C9_2 H9B_2 109.5 . . ?
C5_2 C9_2 H9C_2 109.5 . . ?
H9A_2 C9_2 H9C_2 109.5 . . ?
H9B_2 C9_2 H9C_2 109.5 . . ?
C2_3 C1_3 C6_3 115.62(11) . . ?
C2_3 C1_3 Al1_1 124.10(9) . . ?
C6_3 C1_3 Al1_1 119.95(9) . . ?
C3_3 C2_3 C1_3 121.40(12) . . ?
C3_3 C2_3 C1_4 115.70(11) . . ?
C1_3 C2_3 C1_4 122.83(11) . . ?
C4_3 C3_3 C2_3 121.07(13) . . ?
C4_3 C3_3 H3_3 119.5 . . ?
C2_3 C3_3 H3_3 119.5 . . ?
C5_3 C4_3 C3_3 119.13(13) . . ?
C5_3 C4_3 H4_3 120.4 . . ?
C3_3 C4_3 H4_3 120.4 . . ?
C4_3 C5_3 C6_3 120.44(12) . . ?
C4_3 C5_3 H5_3 119.8 . . ?
C6_3 C5_3 H5_3 119.8 . . ?
C5_3 C6_3 C1_3 122.16(12) . . ?
C5_3 C6_3 C1_5 116.18(11) . . ?
C1_3 C6_3 C1_5 121.66(11) . . ?
C2_4 C1_4 C6_4 118.80(12) . . ?
C2_4 C1_4 C2_3 122.18(12) . . ?
C6_4 C1_4 C2_3 118.89(11) . . ?
C3_4 C2_4 C1_4 119.49(12) . . ?
C3_4 C2_4 C7_4 117.33(12) . . ?
C1_4 C2_4 C7_4 123.18(12) . . ?
C4_4 C3_4 C2_4 122.26(13) . . ?
C4_4 C3_4 H3_4 118.9 . . ?
C2_4 C3_4 H3_4 118.9 . . ?
C3_4 C4_4 C5_4 117.66(12) . . ?
C3_4 C4_4 C8_4 120.81(13) . . ?
C5_4 C4_4 C8_4 121.53(13) . . ?
C4_4 C5_4 C6_4 121.93(13) . . ?
C4_4 C5_4 H5_4 119.0 . . ?
C6_4 C5_4 H5_4 119.0 . . ?
C5_4 C6_4 C1_4 119.79(12) . . ?
C5_4 C6_4 C9_4 118.85(12) . . ?
C1_4 C6_4 C9_4 121.34(12) . . ?
C2_4 C7_4 H7A_4 109.5 . . ?
C2_4 C7_4 H7B_4 109.5 . . ?
H7A_4 C7_4 H7B_4 109.5 . . ?
C2_4 C7_4 H7C_4 109.5 . . ?
H7A_4 C7_4 H7C_4 109.5 . . ?
H7B_4 C7_4 H7C_4 109.5 . . ?
C4_4 C8_4 H8A_4 109.5 . . ?
C4_4 C8_4 H8B_4 109.5 . . ?
H8A_4 C8_4 H8B_4 109.5 . . ?
C4_4 C8_4 H8C_4 109.5 . . ?
H8A_4 C8_4 H8C_4 109.5 . . ?
H8B_4 C8_4 H8C_4 109.5 . . ?
C6_4 C9_4 H9A_4 109.5 . . ?
C6_4 C9_4 H9B_4 109.5 . . ?
H9A_4 C9_4 H9B_4 109.5 . . ?
C6_4 C9_4 H9C_4 109.5 . . ?
H9A_4 C9_4 H9C_4 109.5 . . ?
H9B_4 C9_4 H9C_4 109.5 . . ?
C6_5 C1_5 C2_5 119.29(12) . . ?
C6_5 C1_5 C6_3 119.88(12) . . ?
C2_5 C1_5 C6_3 120.64(12) . . ?
C3_5 C2_5 C1_5 119.41(12) . . ?
C3_5 C2_5 C7_5 119.77(12) . . ?
C1_5 C2_5 C7_5 120.69(12) . . ?
C4_5 C3_5 C2_5 121.69(13) . . ?
C4_5 C3_5 H3_5 119.2 . . ?
C2_5 C3_5 H3_5 119.2 . . ?
C5_5 C4_5 C3_5 118.30(13) . . ?
C5_5 C4_5 C8_5 120.34(13) . . ?
C3_5 C4_5 C8_5 121.33(14) . . ?
C4_5 C5_5 C6_5 121.78(13) . . ?
C4_5 C5_5 H5_5 119.1 . . ?
C6_5 C5_5 H5_5 119.1 . . ?
C5_5 C6_5 C1_5 119.44(13) . . ?
C5_5 C6_5 C9_5 118.84(12) . . ?
C1_5 C6_5 C9_5 121.67(12) . . ?
C2_5 C7_5 H7A_5 109.5 . . ?
C2_5 C7_5 H7B_5 109.5 . . ?
H7A_5 C7_5 H7B_5 109.5 . . ?
C2_5 C7_5 H7C_5 109.5 . . ?
H7A_5 C7_5 H7C_5 109.5 . . ?
H7B_5 C7_5 H7C_5 109.5 . . ?
C4_5 C8_5 H8A_5 109.5 . . ?
C4_5 C8_5 H8B_5 109.5 . . ?
H8A_5 C8_5 H8B_5 109.5 . . ?
C4_5 C8_5 H8C_5 109.5 . . ?
H8A_5 C8_5 H8C_5 109.5 . . ?
H8B_5 C8_5 H8C_5 109.5 . . ?
C6_5 C9_5 H9A_5 109.5 . . ?
C6_5 C9_5 H9B_5 109.5 . . ?
H9A_5 C9_5 H9B_5 109.5 . . ?
C6_5 C9_5 H9C_5 109.5 . . ?
H9A_5 C9_5 H9C_5 109.5 . . ?
H9B_5 C9_5 H9C_5 109.5 . . ?

loop_
_geom_bond_atom_site_label_1
_geom_bond_atom_site_label_2
_geom_bond_distance
_geom_bond_site_symmetry_2
_geom_bond_publ_flag
Al1_1 C2_1 1.9591(13) . ?
Al1_1 C4_1 2.0277(12) 2_556 ?
Al1_1 C1_3 2.0438(13) . ?
Al1_1 C2_2 2.0770(13) . ?
C2_1 C3_1 1.3503(18) . ?
C2_1 H2_1 0.9500 . ?
C3_1 C4_1 1.4862(17) . ?
C3_1 H3_1 0.9500 . ?
C4_1 C4_1 1.569(2) 2_556 ?
C4_1 Al1_1 2.0277(12) 2_556 ?
C4_1 H4A_1 1.0000 . ?
N1_2 C2_2 1.3531(16) . ?
N1_2 C5_2 1.3920(17) . ?
N1_2 C6_2 1.4601(17) . ?
C2_2 N3_2 1.3516(16) . ?
N3_2 C4_2 1.3896(16) . ?
N3_2 C7_2 1.4563(16) . ?
C4_2 C5_2 1.353(2) . ?
C4_2 C8_2 1.4919(19) . ?
C5_2 C9_2 1.4913(19) . ?
C6_2 H6A_2 0.9800 . ?
C6_2 H6B_2 0.9800 . ?
C6_2 H6C_2 0.9800 . ?
C7_2 H7A_2 0.9800 . ?
C7_2 H7B_2 0.9800 . ?
C7_2 H7C_2 0.9800 . ?
C8_2 H8A_2 0.9800 . ?
C8_2 H8B_2 0.9800 . ?
C8_2 H8C_2 0.9800 . ?
C9_2 H9A_2 0.9800 . ?
C9_2 H9B_2 0.9800 . ?
C9_2 H9C_2 0.9800 . ?
C1_3 C2_3 1.4191(18) . ?
C1_3 C6_3 1.4208(17) . ?
C2_3 C3_3 1.4024(18) . ?
C2_3 C1_4 1.5071(17) . ?
C3_3 C4_3 1.384(2) . ?
C3_3 H3_3 0.9500 . ?
C4_3 C5_3 1.384(2) . ?
C4_3 H4_3 0.9500 . ?
C5_3 C6_3 1.3997(18) . ?
C5_3 H5_3 0.9500 . ?
C6_3 C1_5 1.5021(18) . ?
C1_4 C2_4 1.4073(19) . ?
C1_4 C6_4 1.4087(18) . ?
C2_4 C3_4 1.3968(19) . ?
C2_4 C7_4 1.5123(19) . ?
C3_4 C4_4 1.388(2) . ?
C3_4 H3_4 0.9500 . ?
C4_4 C5_4 1.392(2) . ?
C4_4 C8_4 1.5108(19) . ?
C5_4 C6_4 1.3947(18) . ?
C5_4 H5_4 0.9500 . ?
C6_4 C9_4 1.5138(19) . ?
C7_4 H7A_4 0.9800 . ?
C7_4 H7B_4 0.9800 . ?
C7_4 H7C_4 0.9800 . ?
C8_4 H8A_4 0.9800 . ?
C8_4 H8B_4 0.9800 . ?
C8_4 H8C_4 0.9800 . ?
C9_4 H9A_4 0.9800 . ?
C9_4 H9B_4 0.9800 . ?
C9_4 H9C_4 0.9800 . ?
C1_5 C6_5 1.4085(18) . ?
C1_5 C2_5 1.4091(19) . ?
C2_5 C3_5 1.3957(19) . ?
C2_5 C7_5 1.5095(19) . ?
C3_5 C4_5 1.394(2) . ?
C3_5 H3_5 0.9500 . ?
C4_5 C5_5 1.388(2) . ?
C4_5 C8_5 1.513(2) . ?
C5_5 C6_5 1.3964(19) . ?
C5_5 H5_5 0.9500 . ?
C6_5 C9_5 1.5102(19) . ?
C7_5 H7A_5 0.9800 . ?
C7_5 H7B_5 0.9800 . ?
C7_5 H7C_5 0.9800 . ?
C8_5 H8A_5 0.9800 . ?
C8_5 H8B_5 0.9800 . ?
C8_5 H8C_5 0.9800 . ?
C9_5 H9A_5 0.9800 . ?
C9_5 H9B_5 0.9800 . ?
C9_5 H9C_5 0.9800 . ?

loop_
_exptl_oxdiff_crystal_face_indexfrac_h
_exptl_oxdiff_crystal_face_indexfrac_k
_exptl_oxdiff_crystal_face_indexfrac_l
_exptl_oxdiff_crystal_face_x
_exptl_oxdiff_crystal_face_y
_exptl_oxdiff_crystal_face_z
1.9985 1.0009 -0.0004 -0.0489 -0.1046 -0.1840
-1.9985 -1.0009 0.0004 0.0489 0.1046 0.1840
0.9993 -0.0001 -1.9983 0.0499 0.1359 -0.1011
1.9985 1.0005 -0.9996 0.0022 -0.0194 -0.1937
-0.9990 -2.0004 -1.9975 0.0432 0.2762 0.1033
-0.9994 0.9995 1.9979 0.0057 -0.1715 0.0807
-0.9993 -0.0003 0.9992 0.0012 -0.0507 0.0914
0.9995 -1.9989 -1.9975 -0.0613 0.2071 -0.0602
-0.9995 1.9989 1.9975 0.0613 -0.2071 0.0602
-0.9994 0.9991 0.9988 0.0568 -0.0863 0.0710
0.9994 -0.9991 -0.9988 -0.0568 0.0863 -0.0710
-0.9991 -1.9996 0.0008 -0.0589 0.1057 0.1227
0.9991 1.9996 -0.0008 0.0589 -0.1057 -0.1227
0.0001 -0.9994 0.0004 -0.0556 0.0356 0.0204
-0.0001 0.9994 -0.0004 0.0556 -0.0356 -0.0204
1.9987 -1.9970 0.9998 -0.2666 -0.0830 -0.1130
-1.9987 1.9970 -0.9998 0.2666 0.0830 0.1130
